data_7006527
loop_
_publ_author_name
'Tamm, Matthias'
'Randoll, S\"oren'
'Herdtweck, Eberhardt'
'Kleigrewe, Nina'
'Kehr, Gerald'
'Erker, Gerhard'
'Rieger, Bernhard'

_publ_section_title
;
 Imidazolin-2-iminato titanium complexes: synthesis, structure and use
 in ethylene polymerization catalysis.
;
_journal_issue 3
_journal_name_full 'Dalton transactions (Cambridge, England : 2003)'
_journal_page_first 459
_journal_page_last 467
_journal_paper_doi 10.1039/b511752f
_journal_year 2006
_chemical_formula_moiety 'C20 H33 Cl2 N3 Ti'
_chemical_formula_sum 'C20 H33 Cl2 N3 Ti'
_chemical_formula_weight 434.26
_chemical_name_systematic
;
?
;
_space_group_IT_number 14
_symmetry_cell_setting monoclinic
_symmetry_space_group_name_Hall '-P 2ybc'
_symmetry_space_group_name_H-M 'P 1 21/c 1'
_atom_sites_solution_hydrogens geom
_atom_sites_solution_primary direct
_atom_sites_solution_secondary difmap
_cell_angle_alpha 90
_cell_angle_beta 104.3295(5)
_cell_angle_gamma 90
_cell_formula_units_Z 4
_cell_length_a 8.8141(1)
_cell_length_b 17.2213(2)
_cell_length_c 15.1835(2)
_cell_measurement_reflns_used 4257
_cell_measurement_temperature 173(1)
_cell_measurement_theta_max 25.39
_cell_measurement_theta_min 1.82
_cell_volume 2233.00(5)
_computing_cell_refinement 'DENZO (Nonius, 2001b)'
_computing_data_collection 'Kappa-CCD Control Software (Nonius, 2001a)'
_computing_data_reduction 'DENZO (Nonius, 2001b)'
_computing_molecular_graphics 'PLATON (Spek, 2001)'
_computing_publication_material 'PLATON (Spek, 2001)'
_computing_structure_refinement 'SHELXL97 (Sheldrick, 1998)'
_computing_structure_solution 'SIR92 (Altomare, 1994)'
_diffrn_ambient_temperature 173(1)
_diffrn_detector ' CCD plate '
_diffrn_detector_area_resol_mean 18
_diffrn_measured_fraction_theta_full 0.999
_diffrn_measured_fraction_theta_max 0.999
_diffrn_measurement_device ' \k-geometry diffractometer '
_diffrn_measurement_device_type ' Nonius \k-CCD diffractometer'
_diffrn_measurement_method ' phi- and omega-rotation '
_diffrn_radiation_monochromator graphite
_diffrn_radiation_source 'NONIUS FR 591 rotating anode'
_diffrn_radiation_type 'Mo K\a'
_diffrn_radiation_wavelength 0.71073
_diffrn_reflns_av_R_equivalents 0.068
_diffrn_reflns_av_sigmaI/netI 0.0283
_diffrn_reflns_limit_h_max 10
_diffrn_reflns_limit_h_min -10
_diffrn_reflns_limit_k_max 20
_diffrn_reflns_limit_k_min -20
_diffrn_reflns_limit_l_max 18
_diffrn_reflns_limit_l_min -18
_diffrn_reflns_number 54591
_diffrn_reflns_theta_full 25.39
_diffrn_reflns_theta_max 25.39
_diffrn_reflns_theta_min 1.82
_diffrn_standards_decay_% 0
_exptl_absorpt_coefficient_mu 0.632
_exptl_absorpt_correction_T_max 0.946
_exptl_absorpt_correction_T_min 0.766
_exptl_absorpt_correction_type multi-scan
_exptl_absorpt_process_details '(applied during the scaling procedure; Nonius, 2001b)'
_exptl_crystal_colour red
_exptl_crystal_density_diffrn 1.292
_exptl_crystal_density_meas ?
_exptl_crystal_density_method none
_exptl_crystal_description needle
_exptl_crystal_F_000 920
_exptl_crystal_size_max 0.51
_exptl_crystal_size_mid 0.10
_exptl_crystal_size_min 0.08
_refine_diff_density_max 0.743
_refine_diff_density_min -0.254
_refine_diff_density_rms 0.054
_refine_ls_extinction_method none
_refine_ls_goodness_of_fit_ref 1.110
_refine_ls_hydrogen_treatment constr
_refine_ls_matrix_type full
_refine_ls_number_parameters 244
_refine_ls_number_reflns 4107
_refine_ls_number_restraints 0
_refine_ls_restrained_S_all 1.110
_refine_ls_R_factor_all 0.0568
_refine_ls_R_factor_gt 0.0445
_refine_ls_shift/su_max 0.000
_refine_ls_shift/su_mean 0.000
_refine_ls_structure_factor_coef Fsqd
_refine_ls_weighting_details 'w=1/[\s^2^(Fo^2^)+(Fo^2^)+(0.0285P)^2^+2.5227P] where P=(Fo^2^+2Fc^2^)/3'
_refine_ls_weighting_scheme sigma
_refine_ls_wR_factor_gt 0.0877
_refine_ls_wR_factor_ref 0.0916
_reflns_number_gt 3530
_reflns_number_total 4107
_reflns_threshold_expression I>2\s(I)
_cod_data_source_file b511752f.txt
_cod_data_source_block RANK-4437-173
_cod_depositor_comments
;
The following automatic conversions were performed:
'_symmetry_cell_setting' value 'Monoclinic' changed to 'monoclinic'
according to '/home/saulius/struct/CIF-dictionaries/cif_core.dic'
dictionary named 'cif_core.dic' version 2.4.1 from 2010-06-29.

Automatic conversion script
Id: cif_fix_enum 1527 2010-12-29 10:47:43Z saulius 

The following automatic conversions were performed:

'_exptl_crystal_density_meas' value 'none' was changed to '?' - the
value is perceived as not measured.

Automatic conversion script
Id: cif_fix_values 3008 2015-01-20 13:52:24Z robertas 
;
_cod_original_sg_symbol_H-M 'P 21/c'
_cod_database_code 7006527

loop_
_symmetry_equiv_pos_as_xyz
x,y,z
-x,1/2+y,1/2-z
-x,-y,-z
x,1/2-y,1/2+z

loop_
_atom_site_aniso_label
_atom_site_aniso_U_11
_atom_site_aniso_U_22
_atom_site_aniso_U_33
_atom_site_aniso_U_23
_atom_site_aniso_U_13
_atom_site_aniso_U_12
Ti 0.0212(2) 0.0211(2) 0.0223(2) -0.0038(2) 0.0081(2) -0.0012(2)
Cl1 0.0275(3) 0.0303(4) 0.0335(4) -0.0013(3) 0.0069(3) 0.0057(3)
Cl2 0.0321(3) 0.0262(3) 0.0391(4) -0.0077(3) 0.0159(3) -0.0070(3)
N1 0.0246(11) 0.0182(11) 0.0217(11) 0.0006(8) 0.0068(8) 0.0001(8)
N2 0.0230(11) 0.0178(10) 0.0224(10) 0.0004(8) 0.0081(8) -0.0008(8)
N3 0.0202(10) 0.0184(10) 0.0276(11) 0.0013(9) 0.0078(9) 0.0010(8)
C1 0.0188(12) 0.0183(12) 0.0177(12) -0.0009(10) 0.0029(9) 0.0005(9)
C2 0.0233(13) 0.0262(14) 0.0271(13) -0.0009(11) 0.0117(10) -0.0025(11)
C3 0.0216(13) 0.0258(14) 0.0350(15) -0.0026(11) 0.0136(11) 0.0008(11)
C4 0.0310(14) 0.0166(12) 0.0267(13) 0.0028(11) 0.0061(11) 0.0015(10)
C5 0.0407(16) 0.0236(14) 0.0385(16) 0.0063(12) 0.0135(13) -0.0044(12)
C6 0.0503(18) 0.0184(14) 0.0387(16) -0.0009(12) 0.0149(14) 0.0025(12)
C7 0.0333(15) 0.0293(15) 0.0366(16) 0.0116(12) 0.0047(12) 0.0017(12)
C8 0.0265(13) 0.0174(13) 0.0328(14) 0.0069(11) 0.0087(11) 0.0015(10)
C9 0.0365(16) 0.0220(15) 0.082(2) 0.0138(15) 0.0218(16) 0.0078(12)
C10 0.0572(19) 0.0322(16) 0.0302(16) 0.0101(13) 0.0011(14) -0.0038(14)
C11 0.0300(14) 0.0216(13) 0.0334(15) -0.0014(11) 0.0116(12) -0.0014(11)
C12 0.0275(13) 0.0273(14) 0.0170(12) -0.0023(10) 0.0068(10) -0.0018(11)
C13 0.0513(18) 0.0234(14) 0.0228(14) -0.0055(11) 0.0125(12) -0.0046(12)
C14 0.0426(17) 0.059(2) 0.0288(16) -0.0185(15) 0.0156(13) -0.0274(16)
C15 0.0233(14) 0.073(2) 0.0273(15) -0.0172(15) 0.0022(12) 0.0079(14)
C16 0.0436(16) 0.0262(14) 0.0213(13) 0.0007(11) 0.0027(12) 0.0028(12)
C17 0.0304(15) 0.0543(19) 0.0281(15) -0.0042(14) 0.0142(12) 0.0006(13)
C18 0.0311(17) 0.092(3) 0.0450(19) -0.0083(19) 0.0149(14) 0.0012(17)
C19 0.0412(18) 0.058(2) 0.0506(19) -0.0154(16) 0.0256(15) -0.0010(15)
C20 0.063(2) 0.055(2) 0.061(2) 0.0014(18) 0.0342(18) -0.0158(18)

loop_
_atom_site_label
_atom_site_type_symbol
_atom_site_thermal_displace_type
_atom_site_fract_x
_atom_site_fract_y
_atom_site_fract_z
_atom_site_occupancy
_atom_site_U_iso_or_equiv
_atom_site_calc_flag
_atom_site_refinement_flags
Ti Ti Uani -0.06304(5) 0.31337(3) 0.31455(3) 1.000 0.0211(1) . .
Cl1 Cl Uani -0.23586(7) 0.39467(4) 0.21630(4) 1.000 0.0305(2) . .
Cl2 Cl Uani -0.19858(7) 0.19664(4) 0.29739(5) 1.000 0.0312(2) . .
N1 N Uani 0.0820(2) 0.29810(11) 0.25357(13) 1.000 0.0213(6) . .
N2 N Uani 0.2640(2) 0.34681(11) 0.17075(13) 1.000 0.0206(6) . .
N3 N Uani 0.2914(2) 0.22487(11) 0.21599(14) 1.000 0.0217(6) . .
C1 C Uani 0.2037(3) 0.29075(13) 0.21696(15) 1.000 0.0186(7) . .
C2 C Uani 0.3890(3) 0.31540(15) 0.14311(17) 1.000 0.0246(8) . .
C3 C Uani 0.4061(3) 0.24151(15) 0.17040(18) 1.000 0.0263(8) . .
C4 C Uani 0.2002(3) 0.42701(14) 0.14638(17) 1.000 0.0249(8) . .
C5 C Uani 0.3063(3) 0.46957(16) 0.09582(19) 1.000 0.0336(9) . .
C6 C Uani 0.1992(3) 0.47189(15) 0.23259(19) 1.000 0.0351(9) . .
C7 C Uani 0.0363(3) 0.41888(16) 0.08406(19) 1.000 0.0338(9) . .
C8 C Uani 0.2614(3) 0.14511(14) 0.24822(18) 1.000 0.0253(8) . .
C9 C Uani 0.3849(3) 0.08984(16) 0.2290(2) 1.000 0.0456(10) . .
C10 C Uani 0.2726(4) 0.14716(17) 0.34994(19) 1.000 0.0416(10) . .
C11 C Uani 0.1010(3) 0.11822(15) 0.19519(18) 1.000 0.0277(8) . .
C12 C Uani -0.1428(3) 0.34627(15) 0.45710(16) 1.000 0.0237(8) . .
C13 C Uani -0.0741(3) 0.41140(16) 0.42742(17) 1.000 0.0319(9) . .
C14 C Uani 0.0810(3) 0.3947(2) 0.42772(19) 1.000 0.0423(10) . .
C15 C Uani 0.1116(3) 0.3191(2) 0.45713(18) 1.000 0.0419(10) . .
C16 C Uani -0.0264(3) 0.28825(16) 0.47491(17) 1.000 0.0313(8) . .
C17 C Uani -0.3068(3) 0.34036(18) 0.47295(18) 1.000 0.0364(9) . .
C18 C Uani -0.4330(3) 0.3533(2) 0.3876(2) 1.000 0.0551(13) . .
C19 C Uani -0.3189(4) 0.3976(2) 0.5473(2) 1.000 0.0474(11) . .
C20 C Uani -0.3315(4) 0.2576(2) 0.5085(3) 1.000 0.0564(12) . .
H21 H Uiso 0.45210 0.34190 0.11030 1.000 0.0290 calc R
H31 H Uiso 0.48320 0.20640 0.16040 1.000 0.0320 calc R
H51 H Uiso 0.30450 0.44230 0.03890 1.000 0.0500 calc R
H52 H Uiso 0.41370 0.47080 0.13400 1.000 0.0500 calc R
H53 H Uiso 0.26840 0.52280 0.08230 1.000 0.0500 calc R
H61 H Uiso 0.30350 0.46980 0.27440 1.000 0.0530 calc R
H62 H Uiso 0.12260 0.44870 0.26180 1.000 0.0530 calc R
H63 H Uiso 0.17080 0.52610 0.21710 1.000 0.0530 calc R
H71 H Uiso 0.04330 0.39600 0.02610 1.000 0.0510 calc R
H72 H Uiso -0.01280 0.47020 0.07310 1.000 0.0510 calc R
H73 H Uiso -0.02700 0.38520 0.11290 1.000 0.0510 calc R
H91 H Uiso 0.48940 0.10810 0.26080 1.000 0.0680 calc R
H92 H Uiso 0.37650 0.08830 0.16350 1.000 0.0680 calc R
H93 H Uiso 0.36790 0.03770 0.25050 1.000 0.0680 calc R
H101 H Uiso 0.37520 0.16760 0.38210 1.000 0.0620 calc R
H102 H Uiso 0.25990 0.09450 0.37150 1.000 0.0620 calc R
H103 H Uiso 0.19000 0.18070 0.36170 1.000 0.0620 calc R
H111 H Uiso 0.09820 0.11610 0.13030 1.000 0.0420 calc R
H112 H Uiso 0.02130 0.15470 0.20480 1.000 0.0420 calc R
H113 H Uiso 0.07970 0.06650 0.21620 1.000 0.0420 calc R
H131 H Uiso -0.12530 0.45950 0.40980 1.000 0.0380 calc R
H141 H Uiso 0.15280 0.42930 0.41070 1.000 0.0510 calc R
H151 H Uiso 0.20830 0.29250 0.46410 1.000 0.0500 calc R
H161 H Uiso -0.03870 0.23710 0.49540 1.000 0.0380 calc R
H181 H Uiso -0.42390 0.31440 0.34220 1.000 0.0830 calc R
H182 H Uiso -0.42180 0.40540 0.36380 1.000 0.0830 calc R
H183 H Uiso -0.53580 0.34870 0.40110 1.000 0.0830 calc R
H191 H Uiso -0.23980 0.38510 0.60320 1.000 0.0710 calc R
H192 H Uiso -0.42340 0.39420 0.55860 1.000 0.0710 calc R
H193 H Uiso -0.30140 0.45040 0.52790 1.000 0.0710 calc R
H201 H Uiso -0.25410 0.24820 0.56600 1.000 0.0850 calc R
H202 H Uiso -0.31870 0.21880 0.46360 1.000 0.0850 calc R
H203 H Uiso -0.43710 0.25370 0.51810 1.000 0.0850 calc R

loop_
_atom_type_symbol
_atom_type_description
_atom_type_scat_dispersion_real
_atom_type_scat_dispersion_imag
_atom_type_scat_source
Ti Ti 0.2776 0.4457 'International Tables Vol C Tables 4.2.6.8 and 6.1.1.4'
N N 0.0061 0.0033 'International Tables Vol C Tables 4.2.6.8 and 6.1.1.4'
Cl Cl 0.1484 0.1585 'International Tables Vol C Tables 4.2.6.8 and 6.1.1.4'
H H 0.0000 0.0000 'International Tables Vol C Tables 4.2.6.8 and 6.1.1.4'
C C 0.0033 0.0016 'International Tables Vol C Tables 4.2.6.8 and 6.1.1.4'

loop_
_geom_angle_atom_site_label_1
_geom_angle_atom_site_label_2
_geom_angle_atom_site_label_3
_geom_angle
_geom_angle_site_symmetry_1
_geom_angle_site_symmetry_2
_geom_angle_site_symmetry_3
_geom_angle_publ_flag
Cl1 Ti Cl2 102.29(3) . . . yes
Cl1 Ti N1 101.37(7) . . . yes
Cl1 Ti C12 98.01(6) . . . yes
Cl1 Ti C13 84.23(7) . . . yes
Cl1 Ti C14 105.20(8) . . . yes
Cl1 Ti C15 138.63(9) . . . yes
Cl1 Ti C16 131.24(7) . . . yes
Cl2 Ti N1 103.33(7) . . . yes
Cl2 Ti C12 92.65(6) . . . yes
Cl2 Ti C13 124.96(7) . . . yes
Cl2 Ti C14 140.71(8) . . . yes
Cl2 Ti C15 110.17(9) . . . yes
Cl2 Ti C16 83.95(7) . . . yes
N1 Ti C12 151.48(9) . . . yes
N1 Ti C13 129.23(9) . . . yes
N1 Ti C14 98.18(9) . . . yes
N1 Ti C15 95.49(9) . . . yes
N1 Ti C16 124.47(9) . . . yes
C12 Ti C13 33.01(9) . . . yes
C12 Ti C14 56.29(9) . . . yes
C12 Ti C15 56.51(9) . . . yes
C12 Ti C16 33.27(9) . . . yes
C13 Ti C14 34.05(9) . . . yes
C13 Ti C15 56.36(10) . . . yes
C13 Ti C16 55.30(9) . . . yes
C14 Ti C15 34.47(12) . . . yes
C14 Ti C16 56.80(10) . . . yes
C15 Ti C16 34.62(10) . . . yes
Ti N1 C1 172.62(17) . . . yes
C1 N2 C2 108.5(2) . . . yes
C1 N2 C4 127.1(2) . . . yes
C2 N2 C4 124.2(2) . . . yes
C1 N3 C3 108.4(2) . . . yes
C1 N3 C8 127.3(2) . . . yes
C3 N3 C8 124.0(2) . . . yes
N1 C1 N2 126.8(2) . . . yes
N1 C1 N3 126.6(2) . . . yes
N2 C1 N3 106.5(2) . . . yes
N2 C2 C3 108.4(2) . . . yes
N3 C3 C2 108.1(2) . . . yes
N2 C4 C5 109.0(2) . . . yes
N2 C4 C6 109.7(2) . . . yes
N2 C4 C7 107.9(2) . . . yes
C5 C4 C6 108.8(2) . . . no
C5 C4 C7 109.5(2) . . . no
C6 C4 C7 112.0(2) . . . no
N3 C8 C9 108.4(2) . . . yes
N3 C8 C10 109.7(2) . . . yes
N3 C8 C11 108.8(2) . . . yes
C9 C8 C10 109.7(2) . . . no
C9 C8 C11 108.9(2) . . . no
C10 C8 C11 111.3(2) . . . no
Ti C12 C13 70.52(15) . . . yes
Ti C12 C16 70.02(14) . . . yes
Ti C12 C17 126.97(17) . . . yes
C13 C12 C16 106.1(2) . . . no
C13 C12 C17 127.3(2) . . . no
C16 C12 C17 126.5(2) . . . no
Ti C13 C12 76.47(15) . . . yes
Ti C13 C14 69.40(17) . . . yes
C12 C13 C14 109.6(3) . . . no
Ti C14 C13 76.55(16) . . . yes
Ti C14 C15 72.51(18) . . . yes
C13 C14 C15 107.9(3) . . . no
Ti C15 C14 73.02(16) . . . yes
Ti C15 C16 76.08(15) . . . yes
C14 C15 C16 107.9(2) . . . no
Ti C16 C12 76.71(15) . . . yes
Ti C16 C15 69.31(15) . . . yes
C12 C16 C15 108.5(2) . . . no
C12 C17 C18 112.5(2) . . . no
C12 C17 C19 108.5(2) . . . no
C12 C17 C20 109.5(2) . . . no
C18 C17 C19 111.8(3) . . . no
C18 C17 C20 107.3(3) . . . no
C19 C17 C20 107.1(3) . . . no
N2 C2 H21 125.81 . . . no
C3 C2 H21 125.78 . . . no
N3 C3 H31 125.89 . . . no
C2 C3 H31 125.98 . . . no
C4 C5 H51 109.46 . . . no
C4 C5 H52 109.46 . . . no
C4 C5 H53 109.46 . . . no
H51 C5 H52 109.53 . . . no
H51 C5 H53 109.46 . . . no
H52 C5 H53 109.45 . . . no
C4 C6 H61 109.53 . . . no
C4 C6 H62 109.49 . . . no
C4 C6 H63 109.44 . . . no
H61 C6 H62 109.44 . . . no
H61 C6 H63 109.47 . . . no
H62 C6 H63 109.46 . . . no
C4 C7 H71 109.49 . . . no
C4 C7 H72 109.47 . . . no
C4 C7 H73 109.50 . . . no
H71 C7 H72 109.48 . . . no
H71 C7 H73 109.43 . . . no
H72 C7 H73 109.47 . . . no
C8 C9 H91 109.47 . . . no
C8 C9 H92 109.43 . . . no
C8 C9 H93 109.42 . . . no
H91 C9 H92 109.55 . . . no
H91 C9 H93 109.43 . . . no
H92 C9 H93 109.53 . . . no
C8 C10 H101 109.48 . . . no
C8 C10 H102 109.46 . . . no
C8 C10 H103 109.50 . . . no
H101 C10 H102 109.47 . . . no
H101 C10 H103 109.45 . . . no
H102 C10 H103 109.47 . . . no
C8 C11 H111 109.48 . . . no
C8 C11 H112 109.50 . . . no
C8 C11 H113 109.48 . . . no
H111 C11 H112 109.45 . . . no
H111 C11 H113 109.53 . . . no
H112 C11 H113 109.40 . . . no
Ti C13 H131 120.51 . . . no
C12 C13 H131 125.16 . . . no
C14 C13 H131 125.27 . . . no
Ti C14 H141 116.97 . . . no
C13 C14 H141 125.97 . . . no
C15 C14 H141 126.09 . . . no
Ti C15 H151 116.85 . . . no
C14 C15 H151 126.05 . . . no
C16 C15 H151 126.03 . . . no
Ti C16 H161 119.94 . . . no
C12 C16 H161 125.73 . . . no
C15 C16 H161 125.80 . . . no
C17 C18 H181 109.52 . . . no
C17 C18 H182 109.46 . . . no
C17 C18 H183 109.47 . . . no
H181 C18 H182 109.46 . . . no
H181 C18 H183 109.45 . . . no
H182 C18 H183 109.47 . . . no
C17 C19 H191 109.56 . . . no
C17 C19 H192 109.43 . . . no
C17 C19 H193 109.45 . . . no
H191 C19 H192 109.48 . . . no
H191 C19 H193 109.46 . . . no
H192 C19 H193 109.45 . . . no
C17 C20 H201 109.50 . . . no
C17 C20 H202 109.41 . . . no
C17 C20 H203 109.49 . . . no
H201 C20 H202 109.42 . . . no
H201 C20 H203 109.51 . . . no
H202 C20 H203 109.50 . . . no

loop_
_geom_bond_atom_site_label_1
_geom_bond_atom_site_label_2
_geom_bond_distance
_geom_bond_site_symmetry_1
_geom_bond_site_symmetry_2
_geom_bond_publ_flag
Ti Cl1 2.3197(8) . . yes
Ti Cl2 2.3199(8) . . yes
Ti N1 1.7739(19) . . yes
Ti C12 2.501(2) . . yes
Ti C13 2.425(3) . . yes
Ti C14 2.334(3) . . yes
Ti C15 2.327(3) . . yes
Ti C16 2.415(3) . . yes
N1 C1 1.331(3) . . yes
N2 C1 1.375(3) . . yes
N2 C2 1.383(3) . . yes
N2 C4 1.503(3) . . yes
N3 C1 1.375(3) . . yes
N3 C3 1.389(3) . . yes
N3 C8 1.503(3) . . yes
C2 C3 1.335(4) . . no
C4 C5 1.535(4) . . no
C4 C6 1.522(4) . . no
C4 C7 1.525(4) . . no
C8 C9 1.528(4) . . no
C8 C10 1.523(4) . . no
C8 C11 1.516(4) . . no
C12 C13 1.401(4) . . no
C12 C16 1.410(4) . . no
C12 C17 1.526(4) . . no
C13 C14 1.396(4) . . no
C14 C15 1.381(5) . . no
C15 C16 1.413(4) . . no
C17 C18 1.501(4) . . no
C17 C19 1.522(4) . . no
C17 C20 1.558(5) . . no
C2 H21 0.9502 . . no
C3 H31 0.9495 . . no
C5 H51 0.9803 . . no
C5 H52 0.9803 . . no
C5 H53 0.9799 . . no
C6 H61 0.9801 . . no
C6 H62 0.9799 . . no
C6 H63 0.9800 . . no
C7 H71 0.9800 . . no
C7 H72 0.9800 . . no
C7 H73 0.9800 . . no
C9 H91 0.9799 . . no
C9 H92 0.9792 . . no
C9 H93 0.9795 . . no
C10 H101 0.9806 . . no
C10 H102 0.9799 . . no
C10 H103 0.9797 . . no
C11 H111 0.9801 . . no
C11 H112 0.9799 . . no
C11 H113 0.9798 . . no
C13 H131 0.9495 . . no
C14 H141 0.9504 . . no
C15 H151 0.9502 . . no
C16 H161 0.9493 . . no
C18 H181 0.9786 . . no
C18 H182 0.9813 . . no
C18 H183 0.9804 . . no
C19 H191 0.9797 . . no
C19 H192 0.9795 . . no
C19 H193 0.9797 . . no
C20 H201 0.9793 . . no
C20 H202 0.9808 . . no
C20 H203 0.9794 . . no
